data_7150588
loop_
_publ_author_name
'Ko, Young Ok'
'Chun, Yu Sung'
'Park, Cho-Long'
'Kim, Youngmee'
'Shin, Hyunik'
'Ahn, Sungho'
'Hong, Jongki'
'Lee, Sang-gi'

_publ_section_title
;
 An effective and general method for the highly regioselective
 synthesis of 1-phenylpyrazoles from \b-enaminoketoesters, tandem
 Blaise--acylation adducts
;
_journal_issue 6
_journal_name_full 'Organic &amp; Biomolecular Chemistry'
_journal_page_first 1132
_journal_page_last 1136
_journal_paper_doi 10.1039/b820324e
_journal_volume 7
_journal_year 2009
_chemical_formula_sum 'C19 H18 N2 O2'
_chemical_formula_weight 306.35
_chemical_name_systematic
;
?
;
_space_group_IT_number 14
_symmetry_cell_setting monoclinic
_symmetry_space_group_name_Hall '-P 2yn'
_symmetry_space_group_name_H-M 'P 1 21/n 1'
_atom_sites_solution_hydrogens geom
_atom_sites_solution_primary direct
_atom_sites_solution_secondary difmap
_audit_creation_method SHELXTL
_cell_angle_alpha 90.00
_cell_angle_beta 103.79
_cell_angle_gamma 90.00
_cell_formula_units_Z 4
_cell_length_a 10.468(8)
_cell_length_b 15.676(12)
_cell_length_c 10.469(8)
_cell_measurement_reflns_used 971
_cell_measurement_temperature 293(2)
_cell_measurement_theta_max 18.78
_cell_measurement_theta_min 2.39
_cell_volume 1668(2)
_computing_cell_refinement 'Bruker SMART'
_computing_data_collection 'Bruker SMART'
_computing_data_reduction 'Bruker SAINT'
_computing_molecular_graphics 'Bruker SHELXTL'
_computing_publication_material 'Bruker SHELXTL'
_computing_structure_refinement 'SHELXL-97 (Sheldrick, 1997)'
_computing_structure_solution 'SHELXS-97 (Sheldrick, 1990)'
_diffrn_ambient_temperature 293(2)
_diffrn_measured_fraction_theta_full 0.999
_diffrn_measured_fraction_theta_max 0.999
_diffrn_measurement_device_type 'CCD area detector'
_diffrn_measurement_method 'phi and omega scans'
_diffrn_radiation_monochromator graphite
_diffrn_radiation_source 'fine-focus sealed tube'
_diffrn_radiation_type MoK\a
_diffrn_radiation_wavelength 0.71073
_diffrn_reflns_av_R_equivalents 0.1063
_diffrn_reflns_av_sigmaI/netI 0.1807
_diffrn_reflns_limit_h_max 12
_diffrn_reflns_limit_h_min -12
_diffrn_reflns_limit_k_max 19
_diffrn_reflns_limit_k_min -17
_diffrn_reflns_limit_l_max 12
_diffrn_reflns_limit_l_min -9
_diffrn_reflns_number 9153
_diffrn_reflns_theta_full 25.99
_diffrn_reflns_theta_max 25.99
_diffrn_reflns_theta_min 2.39
_exptl_absorpt_coefficient_mu 0.080
_exptl_absorpt_correction_type none
_exptl_crystal_colour colorless
_exptl_crystal_density_diffrn 1.220
_exptl_crystal_density_meas ?
_exptl_crystal_density_method .
_exptl_crystal_description block
_exptl_crystal_F_000 648
_exptl_crystal_size_max 0.15
_exptl_crystal_size_mid 0.10
_exptl_crystal_size_min 0.08
_refine_diff_density_max 0.233
_refine_diff_density_min -0.188
_refine_diff_density_rms 0.042
_refine_ls_extinction_coef 0.017(2)
_refine_ls_extinction_expression Fc^*^=kFc[1+0.001xFc^2^\l^3^/sin(2\q)]^-1/4^
_refine_ls_extinction_method SHELXL
_refine_ls_goodness_of_fit_ref 0.881
_refine_ls_hydrogen_treatment constr
_refine_ls_matrix_type full
_refine_ls_number_parameters 211
_refine_ls_number_reflns 3264
_refine_ls_number_restraints 0
_refine_ls_restrained_S_all 0.881
_refine_ls_R_factor_all 0.1489
_refine_ls_R_factor_gt 0.0587
_refine_ls_shift/su_max 0.000
_refine_ls_shift/su_mean 0.000
_refine_ls_structure_factor_coef Fsqd
_refine_ls_weighting_details 'calc w=1/[\s^2^(Fo^2^)+(0.0670P)^2^+0.0000P] where P=(Fo^2^+2Fc^2^)/3'
_refine_ls_weighting_scheme calc
_refine_ls_wR_factor_gt 0.1324
_refine_ls_wR_factor_ref 0.1464
_reflns_number_gt 1837
_reflns_number_total 3264
_reflns_threshold_expression >2sigma(I)
_cod_data_source_file b820324e.txt
_cod_data_source_block 2b
_cod_depositor_comments
;
The following automatic conversions were performed:
'_symmetry_cell_setting' value 'Monoclinic' changed to 'monoclinic'
according to '/home/saulius/struct/CIF-dictionaries/cif_core.dic'
dictionary named 'cif_core.dic' version 2.4.1 from 2010-06-29.

Automatic conversion script
Id: cif_fix_enum 1527 2010-12-29 10:47:43Z saulius 
;
_cod_original_sg_symbol_H-M P2(1)/n
_cod_database_code 7150588

loop_
_symmetry_equiv_pos_as_xyz
'x, y, z'
'-x+1/2, y+1/2, -z+1/2'
'-x, -y, -z'
'x-1/2, -y-1/2, z-1/2'

loop_
_atom_site_label
_atom_site_type_symbol
_atom_site_fract_x
_atom_site_fract_y
_atom_site_fract_z
_atom_site_U_iso_or_equiv
_atom_site_adp_type
_atom_site_occupancy
_atom_site_symmetry_multiplicity
_atom_site_calc_flag
_atom_site_refinement_flags
_atom_site_disorder_assembly
_atom_site_disorder_group
C1 C 0.6757(3) 0.10107(18) 0.1206(3) 0.0583(8) Uani 1 1 d . . .
C2 C 0.7251(3) 0.03934(18) 0.2145(3) 0.0631(9) Uani 1 1 d . . .
C3 C 0.6218(4) 0.01559(19) 0.2697(3) 0.0684(9) Uani 1 1 d . . .
C4 C 0.7324(3) 0.14942(18) 0.0267(3) 0.0604(8) Uani 1 1 d . . .
C5 C 0.8419(3) 0.2009(2) 0.0713(3) 0.0750(10) Uani 1 1 d . . .
H5 H 0.8817 0.2046 0.1606 0.090 Uiso 1 1 calc R . .
C6 C 0.8900(4) 0.2462(2) -0.0191(5) 0.0969(12) Uani 1 1 d . . .
H6 H 0.9636 0.2806 0.0100 0.116 Uiso 1 1 calc R . .
C7 C 0.8325(5) 0.2424(3) -0.1519(5) 0.1062(14) Uani 1 1 d . . .
H7 H 0.8656 0.2751 -0.2108 0.127 Uiso 1 1 calc R . .
C8 C 0.7265(5) 0.1903(3) -0.1968(4) 0.1077(14) Uani 1 1 d . . .
H8 H 0.6887 0.1859 -0.2865 0.129 Uiso 1 1 calc R . .
C9 C 0.6765(3) 0.1446(2) -0.1078(4) 0.0809(10) Uani 1 1 d . . .
H9 H 0.6038 0.1096 -0.1380 0.097 Uiso 1 1 calc R . .
C10 C 0.8534(4) -0.0007(2) 0.2506(4) 0.0792(11) Uani 1 1 d . . .
C11 C 1.0605(4) -0.0110(3) 0.1932(4) 0.1286(16) Uani 1 1 d . . .
H11A H 1.0689 -0.0611 0.2489 0.154 Uiso 1 1 calc R . .
H11B H 1.0828 -0.0272 0.1118 0.154 Uiso 1 1 calc R . .
C12 C 1.1481(4) 0.0522(3) 0.2564(5) 0.167(2) Uani 1 1 d . . .
H12A H 1.1321 0.1042 0.2066 0.251 Uiso 1 1 calc R . .
H12B H 1.2368 0.0338 0.2630 0.251 Uiso 1 1 calc R . .
H12C H 1.1350 0.0619 0.3430 0.251 Uiso 1 1 calc R . .
C13 C 0.6150(3) -0.0489(2) 0.3742(3) 0.1088(13) Uani 1 1 d . . .
H13A H 0.5248 -0.0582 0.3761 0.163 Uiso 1 1 calc R . .
H13B H 0.6629 -0.0281 0.4583 0.163 Uiso 1 1 calc R . .
H13C H 0.6530 -0.1017 0.3550 0.163 Uiso 1 1 calc R . .
C14 C 0.4529(3) 0.1709(2) 0.0575(3) 0.0582(8) Uani 1 1 d . . .
C15 C 0.4835(3) 0.2568(2) 0.0513(3) 0.0703(9) Uani 1 1 d . . .
H15 H 0.5678 0.2768 0.0884 0.084 Uiso 1 1 calc R . .
C16 C 0.3850(3) 0.3115(2) -0.0117(3) 0.0774(10) Uani 1 1 d . . .
H16 H 0.4030 0.3695 -0.0153 0.093 Uiso 1 1 calc R . .
C17 C 0.2638(3) 0.2826(2) -0.0680(3) 0.0807(10) Uani 1 1 d . . .
H17 H 0.1993 0.3202 -0.1118 0.097 Uiso 1 1 calc R . .
C18 C 0.2354(3) 0.1970(3) -0.0606(3) 0.0821(11) Uani 1 1 d . . .
H18 H 0.1511 0.1769 -0.0977 0.098 Uiso 1 1 calc R . .
C19 C 0.3323(3) 0.14166(19) 0.0020(3) 0.0705(10) Uani 1 1 d . . .
H19 H 0.3140 0.0838 0.0057 0.085 Uiso 1 1 calc R . .
N1 N 0.5141(2) 0.05966(17) 0.2187(3) 0.0717(8) Uani 1 1 d . . .
N2 N 0.5498(2) 0.11232(14) 0.1275(2) 0.0587(7) Uani 1 1 d . . .
O1 O 0.8907(2) -0.04577(17) 0.3436(2) 0.1151(10) Uani 1 1 d . . .
O2 O 0.9259(2) 0.01921(15) 0.1649(3) 0.1002(9) Uani 1 1 d . . .

loop_
_atom_site_aniso_label
_atom_site_aniso_U_11
_atom_site_aniso_U_22
_atom_site_aniso_U_33
_atom_site_aniso_U_23
_atom_site_aniso_U_13
_atom_site_aniso_U_12
C1 0.058(2) 0.060(2) 0.052(2) -0.0099(17) 0.0027(17) 0.0031(17)
C2 0.064(2) 0.055(2) 0.061(2) -0.0020(17) -0.0039(18) 0.0004(17)
C3 0.073(2) 0.059(2) 0.067(2) 0.0118(18) 0.003(2) -0.0012(18)
C4 0.062(2) 0.058(2) 0.063(2) 0.0028(18) 0.0164(18) 0.0122(17)
C5 0.073(2) 0.071(2) 0.085(3) -0.010(2) 0.026(2) -0.0025(19)
C6 0.105(3) 0.075(3) 0.129(4) -0.001(3) 0.062(3) -0.005(2)
C7 0.123(4) 0.100(3) 0.119(4) 0.032(3) 0.075(3) 0.028(3)
C8 0.112(4) 0.142(4) 0.077(3) 0.027(3) 0.037(3) 0.035(3)
C9 0.076(2) 0.102(3) 0.064(3) 0.006(2) 0.014(2) 0.0113(19)
C10 0.084(3) 0.073(3) 0.070(3) 0.001(2) -0.002(2) -0.004(2)
C11 0.071(3) 0.134(4) 0.168(4) 0.013(3) 0.005(3) 0.041(3)
C12 0.086(3) 0.159(4) 0.236(6) -0.034(4) -0.002(3) -0.004(3)
C13 0.108(3) 0.105(3) 0.109(3) 0.042(3) 0.015(2) -0.002(2)
C14 0.056(2) 0.065(2) 0.051(2) -0.0008(17) 0.0070(15) -0.0017(17)
C15 0.061(2) 0.072(2) 0.076(2) 0.0030(19) 0.0107(17) -0.0052(18)
C16 0.083(3) 0.067(2) 0.081(3) 0.0062(19) 0.016(2) 0.008(2)
C17 0.077(3) 0.084(3) 0.076(3) 0.009(2) 0.007(2) 0.015(2)
C18 0.066(2) 0.089(3) 0.082(3) -0.007(2) -0.0002(19) -0.003(2)
C19 0.065(2) 0.060(2) 0.078(2) -0.0057(18) 0.0022(18) 0.0012(18)
N1 0.0731(19) 0.0691(17) 0.0732(19) 0.0139(15) 0.0179(15) -0.0071(15)
N2 0.0530(17) 0.0582(16) 0.0621(17) 0.0026(14) 0.0083(14) 0.0025(14)
O1 0.105(2) 0.124(2) 0.105(2) 0.0387(17) 0.0039(16) 0.0300(15)
O2 0.0772(18) 0.1019(19) 0.116(2) 0.0222(16) 0.0108(16) 0.0306(14)

loop_
_atom_type_symbol
_atom_type_description
_atom_type_scat_dispersion_real
_atom_type_scat_dispersion_imag
_atom_type_scat_source
C C 0.0033 0.0016 'International Tables Vol C Tables 4.2.6.8 and 6.1.1.4'
H H 0.0000 0.0000 'International Tables Vol C Tables 4.2.6.8 and 6.1.1.4'
N N 0.0061 0.0033 'International Tables Vol C Tables 4.2.6.8 and 6.1.1.4'
O O 0.0106 0.0060 'International Tables Vol C Tables 4.2.6.8 and 6.1.1.4'

loop_
_geom_angle_atom_site_label_1
_geom_angle_atom_site_label_2
_geom_angle_atom_site_label_3
_geom_angle
_geom_angle_site_symmetry_1
_geom_angle_site_symmetry_3
_geom_angle_publ_flag
N2 C1 C2 104.9(3) . . ?
N2 C1 C4 121.5(3) . . ?
C2 C1 C4 133.6(3) . . ?
C1 C2 C3 106.5(3) . . ?
C1 C2 C10 130.7(4) . . ?
C3 C2 C10 122.6(3) . . ?
N1 C3 C2 111.4(3) . . ?
N1 C3 C13 117.5(3) . . ?
C2 C3 C13 131.1(3) . . ?
C5 C4 C9 119.1(3) . . ?
C5 C4 C1 120.4(3) . . ?
C9 C4 C1 120.5(3) . . ?
C6 C5 C4 118.6(3) . . ?
C6 C5 H5 120.7 . . ?
C4 C5 H5 120.7 . . ?
C5 C6 C7 122.0(4) . . ?
C5 C6 H6 119.0 . . ?
C7 C6 H6 119.0 . . ?
C8 C7 C6 119.8(4) . . ?
C8 C7 H7 120.1 . . ?
C6 C7 H7 120.1 . . ?
C7 C8 C9 119.1(4) . . ?
C7 C8 H8 120.4 . . ?
C9 C8 H8 120.4 . . ?
C8 C9 C4 121.4(4) . . ?
C8 C9 H9 119.3 . . ?
C4 C9 H9 119.3 . . ?
O1 C10 O2 123.8(4) . . ?
O1 C10 C2 125.0(4) . . ?
O2 C10 C2 111.2(3) . . ?
C12 C11 O2 111.1(3) . . ?
C12 C11 H11A 109.4 . . ?
O2 C11 H11A 109.4 . . ?
C12 C11 H11B 109.4 . . ?
O2 C11 H11B 109.4 . . ?
H11A C11 H11B 108.0 . . ?
C11 C12 H12A 109.5 . . ?
C11 C12 H12B 109.5 . . ?
H12A C12 H12B 109.5 . . ?
C11 C12 H12C 109.5 . . ?
H12A C12 H12C 109.5 . . ?
H12B C12 H12C 109.5 . . ?
C3 C13 H13A 109.5 . . ?
C3 C13 H13B 109.5 . . ?
H13A C13 H13B 109.5 . . ?
C3 C13 H13C 109.5 . . ?
H13A C13 H13C 109.5 . . ?
H13B C13 H13C 109.5 . . ?
C19 C14 C15 121.1(3) . . ?
C19 C14 N2 118.8(3) . . ?
C15 C14 N2 120.1(3) . . ?
C16 C15 C14 118.0(3) . . ?
C16 C15 H15 121.0 . . ?
C14 C15 H15 121.0 . . ?
C17 C16 C15 121.2(3) . . ?
C17 C16 H16 119.4 . . ?
C15 C16 H16 119.4 . . ?
C16 C17 C18 119.8(3) . . ?
C16 C17 H17 120.1 . . ?
C18 C17 H17 120.1 . . ?
C19 C18 C17 119.7(3) . . ?
C19 C18 H18 120.2 . . ?
C17 C18 H18 120.2 . . ?
C14 C19 C18 120.2(3) . . ?
C14 C19 H19 119.9 . . ?
C18 C19 H19 119.9 . . ?
C3 N1 N2 104.3(3) . . ?
C1 N2 N1 112.8(2) . . ?
C1 N2 C14 129.6(3) . . ?
N1 N2 C14 117.5(3) . . ?
C10 O2 C11 117.7(3) . . ?

loop_
_geom_bond_atom_site_label_1
_geom_bond_atom_site_label_2
_geom_bond_distance
_geom_bond_site_symmetry_2
_geom_bond_publ_flag
C1 N2 1.349(4) . ?
C1 C2 1.388(4) . ?
C1 C4 1.473(4) . ?
C2 C3 1.393(4) . ?
C2 C10 1.448(4) . ?
C3 N1 1.321(3) . ?
C3 C13 1.504(4) . ?
C4 C5 1.388(4) . ?
C4 C9 1.392(4) . ?
C5 C6 1.372(4) . ?
C5 H5 0.9300 . ?
C6 C7 1.378(5) . ?
C6 H6 0.9300 . ?
C7 C8 1.367(5) . ?
C7 H7 0.9300 . ?
C8 C9 1.374(5) . ?
C8 H8 0.9300 . ?
C9 H9 0.9300 . ?
C10 O1 1.191(4) . ?
C10 O2 1.343(4) . ?
C11 C12 1.404(5) . ?
C11 O2 1.448(4) . ?
C11 H11A 0.9700 . ?
C11 H11B 0.9700 . ?
C12 H12A 0.9600 . ?
C12 H12B 0.9600 . ?
C12 H12C 0.9600 . ?
C13 H13A 0.9600 . ?
C13 H13B 0.9600 . ?
C13 H13C 0.9600 . ?
C14 C19 1.338(4) . ?
C14 C15 1.389(4) . ?
C14 N2 1.434(3) . ?
C15 C16 1.383(4) . ?
C15 H15 0.9300 . ?
C16 C17 1.344(4) . ?
C16 H16 0.9300 . ?
C17 C18 1.381(4) . ?
C17 H17 0.9300 . ?
C18 C19 1.377(4) . ?
C18 H18 0.9300 . ?
C19 H19 0.9300 . ?
N1 N2 1.379(3) . ?

loop_
_geom_torsion_atom_site_label_1
_geom_torsion_atom_site_label_2
_geom_torsion_atom_site_label_3
_geom_torsion_atom_site_label_4
_geom_torsion
_geom_torsion_site_symmetry_1
_geom_torsion_site_symmetry_2
_geom_torsion_site_symmetry_3
_geom_torsion_site_symmetry_4
_geom_torsion_publ_flag
N2 C1 C2 C3 1.7(3) . . . . ?
C4 C1 C2 C3 -178.0(3) . . . . ?
N2 C1 C2 C10 178.3(3) . . . . ?
C4 C1 C2 C10 -1.5(5) . . . . ?
C1 C2 C3 N1 -1.5(3) . . . . ?
C10 C2 C3 N1 -178.4(3) . . . . ?
C1 C2 C3 C13 179.1(3) . . . . ?
C10 C2 C3 C13 2.2(5) . . . . ?
N2 C1 C4 C5 121.1(3) . . . . ?
C2 C1 C4 C5 -59.2(4) . . . . ?
N2 C1 C4 C9 -58.4(4) . . . . ?
C2 C1 C4 C9 121.3(3) . . . . ?
C9 C4 C5 C6 0.9(4) . . . . ?
C1 C4 C5 C6 -178.7(3) . . . . ?
C4 C5 C6 C7 0.4(5) . . . . ?
C5 C6 C7 C8 -1.9(6) . . . . ?
C6 C7 C8 C9 2.0(6) . . . . ?
C7 C8 C9 C4 -0.8(6) . . . . ?
C5 C4 C9 C8 -0.7(5) . . . . ?
C1 C4 C9 C8 178.9(3) . . . . ?
C1 C2 C10 O1 170.5(3) . . . . ?
C3 C2 C10 O1 -13.4(5) . . . . ?
C1 C2 C10 O2 -9.8(4) . . . . ?
C3 C2 C10 O2 166.3(3) . . . . ?
C19 C14 C15 C16 1.2(5) . . . . ?
N2 C14 C15 C16 -176.8(3) . . . . ?
C14 C15 C16 C17 -1.4(5) . . . . ?
C15 C16 C17 C18 1.5(5) . . . . ?
C16 C17 C18 C19 -1.4(5) . . . . ?
C15 C14 C19 C18 -1.2(5) . . . . ?
N2 C14 C19 C18 176.9(3) . . . . ?
C17 C18 C19 C14 1.2(5) . . . . ?
C2 C3 N1 N2 0.6(3) . . . . ?
C13 C3 N1 N2 -179.9(2) . . . . ?
C2 C1 N2 N1 -1.5(3) . . . . ?
C4 C1 N2 N1 178.3(2) . . . . ?
C2 C1 N2 C14 177.0(3) . . . . ?
C4 C1 N2 C14 -3.3(4) . . . . ?
C3 N1 N2 C1 0.6(3) . . . . ?
C3 N1 N2 C14 -178.1(2) . . . . ?
C19 C14 N2 C1 132.6(3) . . . . ?
C15 C14 N2 C1 -49.2(4) . . . . ?
C19 C14 N2 N1 -49.0(4) . . . . ?
C15 C14 N2 N1 129.2(3) . . . . ?
O1 C10 O2 C11 -4.8(5) . . . . ?
C2 C10 O2 C11 175.6(3) . . . . ?
C12 C11 O2 C10 -96.3(4) . . . . ?

loop_
_cod_related_entry_id
_cod_related_entry_database
_cod_related_entry_code
1 ChemSpider 17982724
